data_4025192
loop_
_publ_author_name
'Tilman Lechel'
'Jyotirmayee Dash'
'Paul Hommes'
'Dieter Lentz'
'Hans-Ulrich Reissig'

_publ_contact_author
;
     Prof. Dr. Hans-Ulrich Reissig
     Institut f\"ur Chemie / Organische Chemie
     Freie Universit\"at Berlin
     Takustr. 3
     14195 Berlin
     Bundesrepublik Deutschland
;
_publ_contact_author_email hans.reissig@chemie.fu-berlin.de
_publ_contact_author_fax '049 30 83855367'
_publ_contact_author_phone '049 30 83855330'
_publ_section_title
;
 Three-Component Synthesis of Perfluoroalkyl- or Perfluoroaryl-Substituted
 4-Hydroxypyridine Derivatives and Their Palladium-Catalyzed Coupling
 Reactions
;
_journal_name_full 'Journal of Organic Chemistry'
_journal_page_first 726
_journal_page_last 732
_journal_paper_doi 10.1021/jo9022183
_journal_volume 75
_journal_year 2010
_chemical_formula_sum 'C28 H24 F3 N'
_chemical_formula_weight 431.48
_chemical_melting_point 432.0(10)
_chemical_name_systematic
; 
 2-tert-Butyl-3,4,5-triphenyl-6-(trifluoromethyl)pyridine 
;
_space_group_IT_number 88
_symmetry_cell_setting tetragonal
_symmetry_space_group_name_Hall '-I 4ad'
_symmetry_space_group_name_H-M 'I 41/a :2'
_atom_sites_solution_hydrogens geom
_atom_sites_solution_primary direct
_atom_sites_solution_secondary difmap
_audit_creation_method SHELXL-97
_cell_angle_alpha 90.00
_cell_angle_beta 90.00
_cell_angle_gamma 90.00
_cell_formula_units_Z 16
_cell_length_a 17.002(3)
_cell_length_b 17.002(3)
_cell_length_c 31.216(11)
_cell_measurement_reflns_used 975
_cell_measurement_temperature 133(2)
_cell_measurement_theta_max 30.4
_cell_measurement_theta_min 2.7
_cell_volume 9024(4)
_computing_cell_refinement 'SAINT (Bruker-AXS)'
_computing_data_collection 'SMART (BRuKER-AXS)'
_computing_data_reduction 'SAINT (Bruker-AXS)'
_computing_structure_refinement 'SHELXL-97 (Sheldrick, 1997)'
_computing_structure_solution 'SHELXS-97 (Sheldrick, 1990)'
_diffrn_ambient_temperature 293(2)
_diffrn_measured_fraction_theta_full 0.996
_diffrn_measured_fraction_theta_max 0.996
_diffrn_measurement_device_type 'Bruker-AXS SMART CCD'
_diffrn_measurement_method 'omega scan'
_diffrn_radiation_monochromator graphite
_diffrn_radiation_source 'sealed tube'
_diffrn_radiation_type MoK\a
_diffrn_radiation_wavelength 0.71073
_diffrn_reflns_av_R_equivalents 0.0541
_diffrn_reflns_av_sigmaI/netI 0.0686
_diffrn_reflns_limit_h_max 21
_diffrn_reflns_limit_h_min -21
_diffrn_reflns_limit_k_max 21
_diffrn_reflns_limit_k_min -13
_diffrn_reflns_limit_l_max 38
_diffrn_reflns_limit_l_min -35
_diffrn_reflns_number 32709
_diffrn_reflns_theta_full 26.37
_diffrn_reflns_theta_max 26.37
_diffrn_reflns_theta_min 1.36
_exptl_absorpt_coefficient_mu 0.091
_exptl_absorpt_correction_T_max 0.86
_exptl_absorpt_correction_T_min 0.78
_exptl_absorpt_correction_type multi-scan
_exptl_absorpt_process_details 'SADABS (Bruker-AXS)'
_exptl_crystal_colour colorless
_exptl_crystal_density_diffrn 1.270
_exptl_crystal_density_method 'not measured'
_exptl_crystal_description prism
_exptl_crystal_F_000 3616
_exptl_crystal_size_max 0.6
_exptl_crystal_size_mid 0.3
_exptl_crystal_size_min 0.15
_refine_diff_density_max 0.651
_refine_diff_density_min -0.464
_refine_diff_density_rms 0.078
_refine_ls_extinction_method none
_refine_ls_goodness_of_fit_ref 1.092
_refine_ls_hydrogen_treatment constr
_refine_ls_matrix_type full
_refine_ls_number_parameters 292
_refine_ls_number_reflns 4604
_refine_ls_number_restraints 0
_refine_ls_restrained_S_all 1.092
_refine_ls_R_factor_all 0.0971
_refine_ls_R_factor_gt 0.0675
_refine_ls_shift/su_max 0.001
_refine_ls_shift/su_mean 0.000
_refine_ls_structure_factor_coef Fsqd
_refine_ls_weighting_details 'calc w=1/[\s^2^(Fo^2^)+(0.0840P)^2^+22.5816P] where P=(Fo^2^+2Fc^2^)/3'
_refine_ls_weighting_scheme calc
_refine_ls_wR_factor_gt 0.1788
_refine_ls_wR_factor_ref 0.2104
_reflns_number_gt 3337
_reflns_number_total 4604
_reflns_threshold_expression >2sigma(I)
_cod_data_source_file jo9022183_si_002.cif
_cod_data_source_block tl608
_cod_depositor_comments
;
The following automatic conversions were performed:

'_chemical_melting_point' value '431-433 K' was changed to
'432.0(10)' - the average value was taken and precision was
estimated.

Automatic conversion script
Id: cif_fix_values 1569 2011-02-09 13:29:24Z adriana 

The following automatic conversions were performed:

'_exptl_absorpt_correction_type' value 'multiscan' changed to
'multi-scan' according to the built-in table from CIF Core dictionary
named 'cif_core.dic' version 2.4.1 from 2010-06-29.

Automatic conversion script
Id: cif_fix_values 1646 2011-03-28 12:23:43Z adriana 

2020-08-18
Z value and formula fixed to values more according to usual
chemical conventions.                 miguel
;
_cod_original_formula_sum 'C12.44 H10.67 F1.33 N0.44'
_cod_original_formula_weight 191.77
_cod_original_formula_units_Z 36
_cod_original_sg_symbol_H-M 'I 41/a'
_cod_database_code 4025192

loop_
_symmetry_equiv_pos_as_xyz
'x, y, z'
'-x+1/2, -y, z+1/2'
'-y+3/4, x+1/4, z+1/4'
'y+3/4, -x+3/4, z+3/4'
'x+1/2, y+1/2, z+1/2'
'-x+1, -y+1/2, z+1'
'-y+5/4, x+3/4, z+3/4'
'y+5/4, -x+5/4, z+5/4'
'-x, -y, -z'
'x-1/2, y, -z-1/2'
'y-3/4, -x-1/4, -z-1/4'
'-y-3/4, x-3/4, -z-3/4'
'-x+1/2, -y+1/2, -z+1/2'
'x, y+1/2, -z'
'y-1/4, -x+1/4, -z+1/4'
'-y-1/4, x-1/4, -z-1/4'

loop_
_atom_site_label
_atom_site_type_symbol
_atom_site_fract_x
_atom_site_fract_y
_atom_site_fract_z
_atom_site_U_iso_or_equiv
_atom_site_adp_type
_atom_site_occupancy
_atom_site_symmetry_multiplicity
_atom_site_calc_flag
_atom_site_refinement_flags
_atom_site_disorder_assembly
_atom_site_disorder_group
C1 C 0.06360(15) 0.55044(16) 0.93675(8) 0.0240(6) Uani 1 1 d . . .
C2 C 0.12682(15) 0.50220(15) 0.92461(8) 0.0203(5) Uani 1 1 d . . .
C3 C 0.20238(14) 0.51910(14) 0.94078(8) 0.0184(5) Uani 1 1 d . . .
C4 C 0.21337(14) 0.58386(14) 0.96816(8) 0.0190(5) Uani 1 1 d . . .
C5 C 0.14623(15) 0.62730(15) 0.97772(8) 0.0221(5) Uani 1 1 d . . .
C6 C -0.02303(16) 0.5421(2) 0.92211(10) 0.0369(7) Uani 1 1 d . . .
C7 C -0.0507(2) 0.4542(3) 0.92011(14) 0.0617(11) Uani 1 1 d . . .
H7A H -0.1071 0.4522 0.9197 0.093 Uiso 1 1 calc R . .
H7B H -0.0315 0.4265 0.9448 0.093 Uiso 1 1 calc R . .
H7C H -0.0303 0.4300 0.8946 0.093 Uiso 1 1 calc R . .
C8 C -0.0323(2) 0.5769(3) 0.87854(13) 0.0603(11) Uani 1 1 d . . .
H8A H -0.0861 0.5719 0.8695 0.090 Uiso 1 1 calc R . .
H8B H 0.0012 0.5497 0.8587 0.090 Uiso 1 1 calc R . .
H8C H -0.0181 0.6316 0.8793 0.090 Uiso 1 1 calc R . .
C9 C -0.0767(2) 0.5779(4) 0.95519(15) 0.0799(17) Uani 1 1 d . . .
H9A H -0.0674 0.6335 0.9567 0.120 Uiso 1 1 calc R . .
H9B H -0.0664 0.5545 0.9826 0.120 Uiso 1 1 calc R . .
H9C H -0.1304 0.5685 0.9473 0.120 Uiso 1 1 calc R . .
C10 C 0.11955(15) 0.43447(15) 0.89423(8) 0.0228(6) Uani 1 1 d . . .
C11 C 0.12989(17) 0.44546(19) 0.85078(9) 0.0329(7) Uani 1 1 d . . .
H11 H 0.1391 0.4958 0.8403 0.040 Uiso 1 1 calc R . .
C12 C 0.12679(19) 0.3827(2) 0.82249(11) 0.0468(9) Uani 1 1 d . . .
H12 H 0.1333 0.3911 0.7933 0.056 Uiso 1 1 calc R . .
C13 C 0.1142(2) 0.3083(2) 0.83769(14) 0.0571(11) Uani 1 1 d . . .
H13 H 0.1124 0.2660 0.8188 0.069 Uiso 1 1 calc R . .
C14 C 0.1043(3) 0.2964(2) 0.88037(15) 0.0677(14) Uani 1 1 d . . .
H14 H 0.0958 0.2457 0.8906 0.081 Uiso 1 1 calc R . .
C15 C 0.1068(2) 0.35862(18) 0.90871(11) 0.0481(10) Uani 1 1 d . . .
H15 H 0.0998 0.3495 0.9378 0.058 Uiso 1 1 calc R . .
C16 C 0.27184(15) 0.47032(15) 0.92802(8) 0.0201(5) Uani 1 1 d . . .
C17 C 0.28135(17) 0.39425(16) 0.94369(10) 0.0302(6) Uani 1 1 d . . .
H17 H 0.2451 0.3738 0.9630 0.036 Uiso 1 1 calc R . .
C18 C 0.3446(2) 0.34885(18) 0.93063(11) 0.0401(8) Uani 1 1 d . . .
H18 H 0.3503 0.2979 0.9411 0.048 Uiso 1 1 calc R . .
C19 C 0.39907(19) 0.3784(2) 0.90241(10) 0.0398(8) Uani 1 1 d . . .
H19 H 0.4411 0.3474 0.8936 0.048 Uiso 1 1 calc R . .
C20 C 0.39107(19) 0.4544(2) 0.88720(10) 0.0393(8) Uani 1 1 d . . .
H20 H 0.4281 0.4751 0.8684 0.047 Uiso 1 1 calc R . .
C21 C 0.32753(17) 0.49950(17) 0.90012(9) 0.0308(6) Uani 1 1 d . . .
H21 H 0.3223 0.5505 0.8898 0.037 Uiso 1 1 calc R . .
C22 C 0.29260(14) 0.60438(14) 0.98568(8) 0.0201(5) Uani 1 1 d . . .
C23 C 0.32629(17) 0.55940(17) 1.01769(9) 0.0305(6) Uani 1 1 d . . .
H23 H 0.3000 0.5154 1.0280 0.037 Uiso 1 1 calc R . .
C24 C 0.39897(18) 0.57945(19) 1.03441(10) 0.0365(7) Uani 1 1 d . . .
H24 H 0.4215 0.5486 1.0557 0.044 Uiso 1 1 calc R . .
C25 C 0.43829(16) 0.64541(18) 1.01949(10) 0.0324(7) Uani 1 1 d . . .
H25 H 0.4870 0.6590 1.0308 0.039 Uiso 1 1 calc R . .
C26 C 0.40471(15) 0.69058(17) 0.98791(9) 0.0282(6) Uani 1 1 d . . .
H26 H 0.4308 0.7350 0.9779 0.034 Uiso 1 1 calc R . .
C27 C 0.33225(15) 0.67049(15) 0.97082(8) 0.0234(6) Uani 1 1 d . . .
H27 H 0.3101 0.7013 0.9494 0.028 Uiso 1 1 calc R . .
C28 C 0.14869(16) 0.69827(17) 1.00700(9) 0.0296(6) Uani 1 1 d . . .
F1 F 0.19061(11) 0.68548(11) 1.04257(6) 0.0424(5) Uani 1 1 d . . .
F2 F 0.18194(11) 0.76077(10) 0.98760(7) 0.0455(5) Uani 1 1 d . . .
F3 F 0.07777(10) 0.72075(12) 1.01935(7) 0.0486(6) Uani 1 1 d . . .
N1 N 0.07473(13) 0.61155(13) 0.96289(7) 0.0250(5) Uani 1 1 d . . .

loop_
_atom_site_aniso_label
_atom_site_aniso_U_11
_atom_site_aniso_U_22
_atom_site_aniso_U_33
_atom_site_aniso_U_23
_atom_site_aniso_U_13
_atom_site_aniso_U_12
C1 0.0219(13) 0.0334(14) 0.0165(12) 0.0002(10) -0.0036(10) -0.0013(11)
C2 0.0223(12) 0.0229(12) 0.0157(12) 0.0029(10) -0.0025(9) -0.0039(10)
C3 0.0196(12) 0.0181(12) 0.0174(12) 0.0047(9) -0.0010(9) -0.0014(9)
C4 0.0209(12) 0.0177(12) 0.0184(12) 0.0026(9) -0.0028(9) -0.0041(9)
C5 0.0203(12) 0.0244(13) 0.0216(13) 0.0001(10) -0.0030(10) -0.0010(10)
C6 0.0195(14) 0.061(2) 0.0299(16) -0.0137(14) -0.0082(11) 0.0019(13)
C7 0.0311(18) 0.084(3) 0.070(3) 0.007(2) -0.0109(18) -0.0237(19)
C8 0.0388(19) 0.088(3) 0.054(2) 0.012(2) -0.0223(18) 0.0026(19)
C9 0.0232(18) 0.151(5) 0.065(3) -0.042(3) -0.0105(17) 0.006(2)
C10 0.0196(12) 0.0230(13) 0.0256(14) 0.0000(10) -0.0064(10) -0.0038(10)
C11 0.0298(15) 0.0386(16) 0.0304(16) -0.0086(12) 0.0053(12) -0.0131(12)
C12 0.0323(17) 0.070(2) 0.0383(18) -0.0255(17) 0.0011(14) -0.0088(16)
C13 0.056(2) 0.043(2) 0.072(3) -0.0321(19) -0.035(2) 0.0121(17)
C14 0.103(3) 0.0230(16) 0.077(3) -0.0007(17) -0.057(3) -0.0103(18)
C15 0.074(2) 0.0297(16) 0.0406(18) 0.0096(14) -0.0316(18) -0.0197(16)
C16 0.0213(12) 0.0212(12) 0.0179(12) -0.0008(10) -0.0041(10) -0.0002(9)
C17 0.0317(15) 0.0253(14) 0.0335(15) 0.0048(12) -0.0050(12) 0.0010(11)
C18 0.0458(19) 0.0257(15) 0.0489(19) 0.0008(13) -0.0127(15) 0.0104(13)
C19 0.0342(16) 0.0464(19) 0.0388(18) -0.0122(15) -0.0077(14) 0.0169(14)
C20 0.0330(16) 0.052(2) 0.0328(17) 0.0018(14) 0.0064(13) 0.0093(14)
C21 0.0313(15) 0.0305(15) 0.0306(15) 0.0055(12) 0.0021(12) 0.0039(12)
C22 0.0193(12) 0.0220(12) 0.0190(12) -0.0025(10) -0.0022(9) 0.0017(10)
C23 0.0308(15) 0.0286(14) 0.0320(15) 0.0065(12) -0.0090(12) -0.0053(11)
C24 0.0347(16) 0.0396(17) 0.0353(17) 0.0067(13) -0.0179(13) -0.0021(13)
C25 0.0204(13) 0.0397(16) 0.0371(16) -0.0075(13) -0.0086(12) -0.0041(12)
C26 0.0209(13) 0.0293(14) 0.0343(16) -0.0025(12) 0.0003(11) -0.0054(11)
C27 0.0203(12) 0.0253(13) 0.0247(13) 0.0020(10) -0.0028(10) -0.0011(10)
C28 0.0225(13) 0.0307(15) 0.0357(16) -0.0103(12) -0.0049(12) 0.0032(11)
F1 0.0415(10) 0.0525(11) 0.0334(10) -0.0201(8) -0.0095(8) 0.0055(8)
F2 0.0482(11) 0.0242(9) 0.0640(13) -0.0089(8) -0.0038(10) -0.0030(8)
F3 0.0248(9) 0.0535(12) 0.0676(13) -0.0347(10) 0.0002(8) 0.0058(8)
N1 0.0217(11) 0.0305(12) 0.0228(12) -0.0026(9) -0.0035(9) 0.0012(9)

loop_
_atom_type_symbol
_atom_type_description
_atom_type_scat_dispersion_real
_atom_type_scat_dispersion_imag
_atom_type_scat_source
C C 0.0033 0.0016 'International Tables Vol C Tables 4.2.6.8 and 6.1.1.4'
H H 0.0000 0.0000 'International Tables Vol C Tables 4.2.6.8 and 6.1.1.4'
N N 0.0061 0.0033 'International Tables Vol C Tables 4.2.6.8 and 6.1.1.4'
F F 0.0171 0.0103 'International Tables Vol C Tables 4.2.6.8 and 6.1.1.4'

loop_
_geom_angle_atom_site_label_1
_geom_angle_atom_site_label_2
_geom_angle_atom_site_label_3
_geom_angle
_geom_angle_site_symmetry_1
_geom_angle_site_symmetry_3
_geom_angle_publ_flag
N1 C1 C2 120.7(2) . . ?
N1 C1 C6 112.7(2) . . ?
C2 C1 C6 126.5(2) . . ?
C1 C2 C3 118.8(2) . . ?
C1 C2 C10 123.9(2) . . ?
C3 C2 C10 117.3(2) . . ?
C4 C3 C2 119.9(2) . . ?
C4 C3 C16 119.4(2) . . ?
C2 C3 C16 120.7(2) . . ?
C5 C4 C3 115.9(2) . . ?
C5 C4 C22 122.4(2) . . ?
C3 C4 C22 121.7(2) . . ?
N1 C5 C4 124.7(2) . . ?
N1 C5 C28 113.3(2) . . ?
C4 C5 C28 122.0(2) . . ?
C8 C6 C9 113.6(3) . . ?
C8 C6 C1 109.5(3) . . ?
C9 C6 C1 109.7(2) . . ?
C8 C6 C7 108.1(3) . . ?
C9 C6 C7 103.3(3) . . ?
C1 C6 C7 112.6(3) . . ?
C11 C10 C15 117.8(3) . . ?
C11 C10 C2 120.5(2) . . ?
C15 C10 C2 121.5(3) . . ?
C10 C11 C12 121.1(3) . . ?
C13 C12 C11 119.8(3) . . ?
C14 C13 C12 119.8(3) . . ?
C13 C14 C15 120.7(3) . . ?
C14 C15 C10 120.7(3) . . ?
C21 C16 C17 118.5(3) . . ?
C21 C16 C3 120.7(2) . . ?
C17 C16 C3 120.9(2) . . ?
C18 C17 C16 120.3(3) . . ?
C19 C18 C17 120.6(3) . . ?
C18 C19 C20 119.7(3) . . ?
C19 C20 C21 119.6(3) . . ?
C16 C21 C20 121.4(3) . . ?
C23 C22 C27 119.2(2) . . ?
C23 C22 C4 120.6(2) . . ?
C27 C22 C4 120.2(2) . . ?
C22 C23 C24 120.4(3) . . ?
C23 C24 C25 120.2(3) . . ?
C26 C25 C24 119.5(3) . . ?
C25 C26 C27 120.5(3) . . ?
C26 C27 C22 120.1(2) . . ?
F3 C28 F1 106.9(2) . . ?
F3 C28 F2 106.6(2) . . ?
F1 C28 F2 106.1(2) . . ?
F3 C28 C5 112.4(2) . . ?
F1 C28 C5 112.7(2) . . ?
F2 C28 C5 111.6(2) . . ?
C5 N1 C1 120.0(2) . . ?

loop_
_geom_bond_atom_site_label_1
_geom_bond_atom_site_label_2
_geom_bond_distance
_geom_bond_site_symmetry_2
_geom_bond_publ_flag
C1 N1 1.335(3) . ?
C1 C2 1.404(4) . ?
C1 C6 1.549(4) . ?
C2 C3 1.410(3) . ?
C2 C10 1.497(4) . ?
C3 C4 1.406(3) . ?
C3 C16 1.497(3) . ?
C4 C5 1.392(4) . ?
C4 C22 1.495(3) . ?
C5 N1 1.328(3) . ?
C5 C28 1.514(4) . ?
C6 C8 1.492(5) . ?
C6 C9 1.506(5) . ?
C6 C7 1.568(5) . ?
C10 C11 1.380(4) . ?
C10 C15 1.384(4) . ?
C11 C12 1.387(4) . ?
C12 C13 1.367(6) . ?
C13 C14 1.358(6) . ?
C14 C15 1.380(5) . ?
C16 C21 1.379(4) . ?
C16 C17 1.392(4) . ?
C17 C18 1.386(4) . ?
C18 C19 1.372(5) . ?
C19 C20 1.384(5) . ?
C20 C21 1.385(4) . ?
C22 C23 1.382(4) . ?
C22 C27 1.391(4) . ?
C23 C24 1.384(4) . ?
C24 C25 1.386(4) . ?
C25 C26 1.374(4) . ?
C26 C27 1.385(4) . ?
C28 F3 1.322(3) . ?
C28 F1 1.337(3) . ?
C28 F2 1.347(4) . ?
